data_7126918
loop_
_publ_author_name
'Craig, Donald'
'Spreadbury, Samuel R. J.'
'White, Andrew J. P.'

_publ_section_title
;
 Synthesis and hetero-Diels-Alder reactions of enantiomerically pure
 dihydro-1<i>H</i>-azepines.
;
_journal_issue 68
_journal_name_full 'Chemical communications (Cambridge, England)'
_journal_page_first 9803
_journal_page_last 9806
_journal_paper_doi 10.1039/d0cc04413j
_journal_volume 56
_journal_year 2020
_chemical_absolute_configuration ad
_chemical_formula_moiety 'C22 H21 Cl N4 O4 S'
_chemical_formula_sum 'C22 H21 Cl N4 O4 S'
_chemical_formula_weight 472.94
_space_group_crystal_system orthorhombic
_space_group_IT_number 19
_space_group_name_Hall 'P 2ac 2ab'
_space_group_name_H-M_alt 'P 21 21 21'
_atom_sites_solution_hydrogens geom
_audit_creation_method SHELXL-2017/1
_audit_update_record
;
2020-06-24 deposited with the CCDC.	2020-07-13 downloaded from the CCDC.
;
_cell_angle_alpha 90
_cell_angle_beta 90
_cell_angle_gamma 90
_cell_formula_units_Z 4
_cell_length_a 11.8791(3)
_cell_length_b 12.8935(3)
_cell_length_c 14.4464(3)
_cell_measurement_reflns_used 3604
_cell_measurement_temperature 173(2)
_cell_measurement_theta_max 72.9760
_cell_measurement_theta_min 3.7040
_cell_volume 2212.66(9)
_computing_cell_refinement 'CrysAlisPro, Rigaku OD'
_computing_data_collection 'CrysAlisPro, Rigaku OD'
_computing_data_reduction 'CrysAlisPro, Rigaku OD'
_computing_molecular_graphics 'Bruker SHELXTL'
_computing_publication_material 'CIFTAB-2014 (Sheldrick, 2017)'
_computing_structure_refinement 'SHELXL-2017/1 (Sheldrick, 2017)'
_computing_structure_solution 'SHELXS-2014 (Sheldrick, 2017)'
_diffrn_ambient_temperature 173(2)
_diffrn_detector_area_resol_mean 10.4115
_diffrn_measured_fraction_theta_full 0.991
_diffrn_measured_fraction_theta_max 0.965
_diffrn_measurement_device_type 'Agilent Xcalibur PX Ultra A'
_diffrn_measurement_method 'omega scans'
_diffrn_radiation_type CuK\a
_diffrn_radiation_wavelength 1.54184
_diffrn_reflns_av_R_equivalents 0.0250
_diffrn_reflns_av_unetI/netI 0.0393
_diffrn_reflns_Laue_measured_fraction_full 0.991
_diffrn_reflns_Laue_measured_fraction_max 0.965
_diffrn_reflns_limit_h_max 14
_diffrn_reflns_limit_h_min -10
_diffrn_reflns_limit_k_max 15
_diffrn_reflns_limit_k_min -14
_diffrn_reflns_limit_l_max 11
_diffrn_reflns_limit_l_min -17
_diffrn_reflns_number 6611
_diffrn_reflns_point_group_measured_fraction_full 0.982
_diffrn_reflns_point_group_measured_fraction_max 0.943
_diffrn_reflns_theta_full 67.684
_diffrn_reflns_theta_max 73.634
_diffrn_reflns_theta_min 4.597
_diffrn_source 'Enhance Ultra (Cu) X-ray Source'
_exptl_absorpt_coefficient_mu 2.731
_exptl_absorpt_correction_T_max 0.644
_exptl_absorpt_correction_T_min 0.465
_exptl_absorpt_correction_type analytical
_exptl_absorpt_process_details
; 
CrysAlisPro 1.171.38.46 (Rigaku Oxford Diffraction, 2015) 
Analytical numeric absorption correction using a multifaceted crystal 
model based on expressions derived by R.C. Clark & J.S. Reid. 
(Clark, R. C. & Reid, J. S. (1995). Acta Cryst. A51, 887-897) 
Empirical absorption correction using spherical harmonics, 
implemented in SCALE3 ABSPACK scaling algorithm. 
;
_exptl_crystal_colour Colourless
_exptl_crystal_density_diffrn 1.420
_exptl_crystal_description blocks
_exptl_crystal_F_000 984
_exptl_crystal_size_max 0.408
_exptl_crystal_size_mid 0.334
_exptl_crystal_size_min 0.219
_refine_diff_density_max 0.210
_refine_diff_density_min -0.267
_refine_diff_density_rms 0.042
_refine_ls_abs_structure_details
; 
 Flack x determined using 1493 quotients [(I+)-(I-)]/[(I+)+(I-)] 
 (Parsons, Flack and Wagner, Acta Cryst. B69 (2013) 249-259). 
;
_refine_ls_abs_structure_Flack -0.023(10)
_refine_ls_extinction_coef 0.0040(2)
_refine_ls_extinction_expression Fc^*^=kFc[1+0.001xFc^2^\l^3^/sin(2\q)]^-1/4^
_refine_ls_extinction_method 'SHELXL-2017/1 (Sheldrick 2017)'
_refine_ls_goodness_of_fit_ref 1.072
_refine_ls_hydrogen_treatment constr
_refine_ls_matrix_type full
_refine_ls_number_parameters 292
_refine_ls_number_reflns 4203
_refine_ls_number_restraints 0
_refine_ls_restrained_S_all 1.072
_refine_ls_R_factor_all 0.0399
_refine_ls_R_factor_gt 0.0337
_refine_ls_shift/su_max 0.000
_refine_ls_shift/su_mean 0.000
_refine_ls_structure_factor_coef Fsqd
_refine_ls_weighting_details 'w=1/[\s^2^(Fo^2^)+(0.0292P)^2^+0.5501P] where P=(Fo^2^+2Fc^2^)/3'
_refine_ls_weighting_scheme calc
_refine_ls_wR_factor_gt 0.0761
_refine_ls_wR_factor_ref 0.0826
_reflns_Friedel_coverage 0.725
_reflns_Friedel_fraction_full 0.969
_reflns_Friedel_fraction_max 0.915
_reflns_number_gt 3846
_reflns_number_total 4203
_reflns_threshold_expression 'I > 2\s(I)'
_cod_data_source_file d0cc04413j10.cif
_cod_data_source_block 15
_cod_depositor_comments 'Adding full bibliography for 7126916--7126919.cif.'
_cod_original_cell_volume 2212.67(9)
_cod_database_code 7126918
_shelx_shelxl_version_number 2017/1
_shelx_space_group_comment
; 
The symmetry employed for this shelxl refinement is uniquely defined 
by the following loop, which should always be used as a source of 
symmetry information in preference to the above space-group names. 
They are only intended as comments. 
;

loop_
_space_group_symop_operation_xyz
'x, y, z'
'-x+1/2, -y, z+1/2'
'-x, y+1/2, -z+1/2'
'x+1/2, -y+1/2, -z'

loop_
_atom_site_label
_atom_site_type_symbol
_atom_site_fract_x
_atom_site_fract_y
_atom_site_fract_z
_atom_site_U_iso_or_equiv
_atom_site_adp_type
_atom_site_occupancy
_atom_site_site_symmetry_order
_atom_site_calc_flag
_atom_site_refinement_flags_posn
_atom_site_refinement_flags_adp
_atom_site_refinement_flags_occupancy
_atom_site_disorder_assembly
_atom_site_disorder_group
N1 N 0.5702(2) 0.3596(2) 0.34754(18) 0.0283(6) Uani 1 1 d . . . . .
C2 C 0.5260(3) 0.3088(2) 0.4294(2) 0.0262(6) Uani 1 1 d . . . . .
H2A H 0.583053 0.258332 0.453130 0.031 Uiso 1 1 calc R U . . .
N3 N 0.4982(2) 0.3829(2) 0.50336(18) 0.0285(6) Uani 1 1 d . . . . .
C4 C 0.5160(3) 0.3623(3) 0.5963(2) 0.0313(7) Uani 1 1 d . . . . .
O4 O 0.5939(2) 0.3146(2) 0.62872(17) 0.0477(7) Uani 1 1 d . . . . .
N5 N 0.4287(2) 0.4105(2) 0.64249(18) 0.0305(6) Uani 1 1 d . . . . .
C6 C 0.3466(3) 0.4463(3) 0.5812(2) 0.0317(7) Uani 1 1 d . . . . .
O6 O 0.2561(2) 0.4832(2) 0.60037(18) 0.0445(6) Uani 1 1 d . . . . .
N7 N 0.3949(2) 0.4365(2) 0.49501(19) 0.0318(6) Uani 1 1 d . . . . .
C8 C 0.3343(3) 0.4181(3) 0.4081(2) 0.0345(8) Uani 1 1 d . . . . .
H8A H 0.256714 0.447604 0.413502 0.041 Uiso 1 1 calc R U . . .
C9 C 0.3966(3) 0.4738(3) 0.3290(3) 0.0370(8) Uani 1 1 d . . . . .
H9A H 0.425622 0.540251 0.353634 0.044 Uiso 1 1 calc R U . . .
H9B H 0.340548 0.490953 0.280636 0.044 Uiso 1 1 calc R U . . .
C10 C 0.4957(3) 0.4167(3) 0.2816(2) 0.0324(7) Uani 1 1 d . . . . .
H10A H 0.543734 0.472343 0.253995 0.039 Uiso 1 1 calc R U . . .
S11 S 0.70709(6) 0.37662(7) 0.33844(6) 0.03000(19) Uani 1 1 d . . . . .
O12 O 0.7326(2) 0.3762(2) 0.24151(16) 0.0420(6) Uani 1 1 d . . . . .
O13 O 0.75834(18) 0.30143(19) 0.39814(18) 0.0368(6) Uani 1 1 d . . . . .
C14 C 0.7391(3) 0.5016(3) 0.3807(2) 0.0294(7) Uani 1 1 d . . . . .
C15 C 0.7698(3) 0.5795(3) 0.3197(3) 0.0359(8) Uani 1 1 d . . . . .
H15A H 0.767358 0.568066 0.254788 0.043 Uiso 1 1 calc R U . . .
C16 C 0.8039(3) 0.6743(3) 0.3547(3) 0.0399(9) Uani 1 1 d . . . . .
H16A H 0.824586 0.728341 0.313343 0.048 Uiso 1 1 calc R U . . .
C17 C 0.8083(3) 0.6915(3) 0.4495(3) 0.0388(8) Uani 1 1 d . . . . .
C18 C 0.7749(3) 0.6129(3) 0.5089(3) 0.0381(8) Uani 1 1 d . . . . .
H18A H 0.775514 0.624801 0.573839 0.046 Uiso 1 1 calc R U . . .
C19 C 0.7407(3) 0.5177(3) 0.4755(2) 0.0335(8) Uani 1 1 d . . . . .
H19A H 0.718558 0.464082 0.516858 0.040 Uiso 1 1 calc R U . . .
C20 C 0.8538(4) 0.7923(3) 0.4874(4) 0.0605(12) Uani 1 1 d . . . . .
H20A H 0.931470 0.801969 0.466298 0.091 Uiso 1 1 calc R U . . .
H20B H 0.852059 0.790476 0.555193 0.091 Uiso 1 1 calc R U . . .
H20C H 0.807266 0.850026 0.465247 0.091 Uiso 1 1 calc R U . . .
C21 C 0.4201(3) 0.2509(2) 0.4040(2) 0.0319(7) Uani 1 1 d . . . . .
Cl21 Cl 0.43450(10) 0.11954(7) 0.38655(7) 0.0523(3) Uani 1 1 d . . . . .
C22 C 0.3255(3) 0.3026(3) 0.3937(2) 0.0368(8) Uani 1 1 d . . . . .
H22A H 0.256535 0.269456 0.378363 0.044 Uiso 1 1 calc R U . . .
C23 C 0.4270(3) 0.4242(3) 0.7406(2) 0.0292(7) Uani 1 1 d . . . . .
C24 C 0.4606(3) 0.5183(3) 0.7771(2) 0.0360(8) Uani 1 1 d . . . . .
H24A H 0.480276 0.573771 0.737006 0.043 Uiso 1 1 calc R U . . .
C25 C 0.4656(3) 0.5318(3) 0.8720(3) 0.0435(9) Uani 1 1 d . . . . .
H25A H 0.488352 0.596565 0.897138 0.052 Uiso 1 1 calc R U . . .
C26 C 0.4374(3) 0.4511(3) 0.9296(3) 0.0440(9) Uani 1 1 d . . . . .
H26A H 0.441834 0.459716 0.994806 0.053 Uiso 1 1 calc R U . . .
C27 C 0.4027(3) 0.3575(3) 0.8930(3) 0.0458(9) Uani 1 1 d . . . . .
H27A H 0.382491 0.302287 0.933192 0.055 Uiso 1 1 calc R U . . .
C28 C 0.3972(3) 0.3435(3) 0.7973(3) 0.0374(8) Uani 1 1 d . . . . .
H28A H 0.373216 0.279165 0.771948 0.045 Uiso 1 1 calc R U . . .
C29 C 0.4608(3) 0.3477(3) 0.2010(2) 0.0406(9) Uani 1 1 d . . . . .
H29A H 0.528159 0.322270 0.169102 0.061 Uiso 1 1 calc R U . . .
H29B H 0.414521 0.387700 0.157712 0.061 Uiso 1 1 calc R U . . .
H29C H 0.417310 0.288671 0.224455 0.061 Uiso 1 1 calc R U . . .

loop_
_atom_site_aniso_label
_atom_site_aniso_U_11
_atom_site_aniso_U_22
_atom_site_aniso_U_33
_atom_site_aniso_U_23
_atom_site_aniso_U_13
_atom_site_aniso_U_12
N1 0.0218(11) 0.0362(14) 0.0270(13) 0.0021(11) -0.0011(10) -0.0006(11)
C2 0.0275(15) 0.0275(16) 0.0236(15) -0.0033(13) 0.0000(12) 0.0031(13)
N3 0.0215(11) 0.0343(14) 0.0298(14) -0.0070(13) -0.0003(10) 0.0067(12)
C4 0.0279(15) 0.0376(18) 0.0284(16) -0.0052(14) -0.0028(12) 0.0035(14)
O4 0.0375(13) 0.0733(18) 0.0324(14) -0.0091(13) -0.0073(11) 0.0257(13)
N5 0.0247(12) 0.0370(14) 0.0297(14) -0.0035(11) -0.0015(11) 0.0037(11)
C6 0.0312(17) 0.0328(18) 0.0312(18) -0.0036(14) 0.0001(14) 0.0065(14)
O6 0.0333(12) 0.0590(17) 0.0412(14) -0.0023(13) 0.0029(12) 0.0194(12)
N7 0.0277(13) 0.0372(16) 0.0304(15) -0.0024(12) -0.0032(11) 0.0124(12)
C8 0.0226(15) 0.050(2) 0.0307(18) 0.0012(16) -0.0034(13) 0.0077(14)
C9 0.0381(18) 0.0367(18) 0.0361(19) 0.0059(16) -0.0044(16) 0.0099(14)
C10 0.0311(17) 0.0366(17) 0.0296(17) 0.0070(15) -0.0019(14) -0.0016(14)
S11 0.0238(3) 0.0368(4) 0.0294(4) -0.0045(4) 0.0020(3) 0.0010(3)
O12 0.0364(13) 0.0587(16) 0.0309(12) -0.0096(13) 0.0092(10) -0.0061(13)
O13 0.0265(11) 0.0364(13) 0.0475(14) -0.0021(12) -0.0026(11) 0.0077(10)
C14 0.0200(14) 0.0368(16) 0.0314(17) 0.0007(15) 0.0014(13) 0.0002(12)
C15 0.0290(17) 0.046(2) 0.0330(18) 0.0053(16) -0.0002(14) -0.0012(14)
C16 0.0333(18) 0.0358(19) 0.050(2) 0.0140(17) -0.0027(16) -0.0006(16)
C17 0.0292(18) 0.0339(19) 0.053(2) -0.0046(17) -0.0030(16) 0.0027(16)
C18 0.0347(17) 0.044(2) 0.0351(18) -0.0054(17) -0.0019(14) -0.0032(16)
C19 0.0299(17) 0.043(2) 0.0274(17) 0.0007(15) 0.0017(14) -0.0032(15)
C20 0.054(2) 0.042(2) 0.085(3) -0.013(2) -0.006(3) -0.002(2)
C21 0.0384(18) 0.0310(17) 0.0263(16) -0.0028(14) 0.0023(14) -0.0093(14)
Cl21 0.0792(7) 0.0304(4) 0.0474(5) -0.0033(4) -0.0036(5) -0.0102(5)
C22 0.0295(16) 0.053(2) 0.0276(17) 0.0024(17) -0.0019(13) -0.0115(15)
C23 0.0219(15) 0.0387(17) 0.0270(16) -0.0064(14) 0.0000(13) 0.0049(14)
C24 0.0368(19) 0.0332(17) 0.0381(19) -0.0043(15) 0.0044(15) 0.0007(15)
C25 0.0366(19) 0.051(2) 0.043(2) -0.0195(19) -0.0029(17) 0.0049(17)
C26 0.0297(18) 0.070(3) 0.0320(19) -0.0106(19) 0.0014(15) 0.0091(19)
C27 0.0366(18) 0.062(3) 0.039(2) 0.010(2) 0.0081(15) 0.0048(18)
C28 0.0332(17) 0.0388(19) 0.040(2) -0.0030(16) 0.0018(15) -0.0023(15)
C29 0.0363(19) 0.061(2) 0.0245(16) 0.0000(16) -0.0039(14) 0.0039(17)

loop_
_atom_type_symbol
_atom_type_description
_atom_type_scat_dispersion_real
_atom_type_scat_dispersion_imag
_atom_type_scat_source
C C 0.0181 0.0091 'International Tables Vol C Tables 4.2.6.8 and 6.1.1.4'
H H 0.0000 0.0000 'International Tables Vol C Tables 4.2.6.8 and 6.1.1.4'
Cl Cl 0.3639 0.7018 'International Tables Vol C Tables 4.2.6.8 and 6.1.1.4'
N N 0.0311 0.0180 'International Tables Vol C Tables 4.2.6.8 and 6.1.1.4'
O O 0.0492 0.0322 'International Tables Vol C Tables 4.2.6.8 and 6.1.1.4'
S S 0.3331 0.5567 'International Tables Vol C Tables 4.2.6.8 and 6.1.1.4'

loop_
_geom_angle_atom_site_label_1
_geom_angle_atom_site_label_2
_geom_angle_atom_site_label_3
_geom_angle
_geom_angle_site_symmetry_1
_geom_angle_site_symmetry_3
_geom_angle_publ_flag
C2 N1 C10 121.8(2) . . ?
C2 N1 S11 118.9(2) . . ?
C10 N1 S11 118.0(2) . . ?
N1 C2 N3 112.4(3) . . ?
N1 C2 C21 109.0(3) . . ?
N3 C2 C21 108.1(3) . . ?
C4 N3 N7 108.0(2) . . ?
C4 N3 C2 123.0(3) . . ?
N7 N3 C2 116.8(2) . . ?
O4 C4 N5 128.2(3) . . ?
O4 C4 N3 126.3(3) . . ?
N5 C4 N3 105.5(3) . . ?
C4 N5 C6 111.5(3) . . ?
C4 N5 C23 123.1(3) . . ?
C6 N5 C23 125.4(3) . . ?
O6 C6 N7 127.9(3) . . ?
O6 C6 N5 127.3(3) . . ?
N7 C6 N5 104.6(3) . . ?
C6 N7 N3 109.2(3) . . ?
C6 N7 C8 125.8(3) . . ?
N3 N7 C8 114.8(2) . . ?
N7 C8 C22 108.2(3) . . ?
N7 C8 C9 108.9(3) . . ?
C22 C8 C9 113.1(3) . . ?
C8 C9 C10 118.2(3) . . ?
N1 C10 C29 111.1(3) . . ?
N1 C10 C9 113.8(3) . . ?
C29 C10 C9 114.1(3) . . ?
O12 S11 O13 119.74(16) . . ?
O12 S11 N1 106.63(14) . . ?
O13 S11 N1 106.33(14) . . ?
O12 S11 C14 107.21(16) . . ?
O13 S11 C14 108.52(15) . . ?
N1 S11 C14 107.90(14) . . ?
C15 C14 C19 121.1(3) . . ?
C15 C14 S11 119.9(3) . . ?
C19 C14 S11 118.8(3) . . ?
C16 C15 C14 119.0(3) . . ?
C15 C16 C17 120.8(3) . . ?
C18 C17 C16 118.9(3) . . ?
C18 C17 C20 120.5(4) . . ?
C16 C17 C20 120.5(4) . . ?
C19 C18 C17 121.2(3) . . ?
C18 C19 C14 118.8(3) . . ?
C22 C21 C2 119.3(3) . . ?
C22 C21 Cl21 124.5(3) . . ?
C2 C21 Cl21 116.1(3) . . ?
C21 C22 C8 115.2(3) . . ?
C28 C23 C24 120.9(3) . . ?
C28 C23 N5 120.2(3) . . ?
C24 C23 N5 118.9(3) . . ?
C25 C24 C23 120.1(3) . . ?
C26 C25 C24 119.6(4) . . ?
C25 C26 C27 120.2(3) . . ?
C26 C27 C28 120.5(4) . . ?
C23 C28 C27 118.7(4) . . ?

loop_
_geom_bond_atom_site_label_1
_geom_bond_atom_site_label_2
_geom_bond_distance
_geom_bond_site_symmetry_2
_geom_bond_publ_flag
N1 C2 1.451(4) . ?
N1 C10 1.495(4) . ?
N1 S11 1.646(2) . ?
C2 N3 1.471(4) . ?
C2 C21 1.508(4) . ?
N3 C4 1.385(4) . ?
N3 N7 1.413(3) . ?
C4 O4 1.206(4) . ?
C4 N5 1.381(4) . ?
N5 C6 1.396(4) . ?
N5 C23 1.428(4) . ?
C6 O6 1.208(4) . ?
C6 N7 1.377(4) . ?
N7 C8 1.467(4) . ?
C8 C22 1.507(5) . ?
C8 C9 1.539(5) . ?
C9 C10 1.548(5) . ?
C10 C29 1.523(5) . ?
S11 O12 1.433(2) . ?
S11 O13 1.433(3) . ?
S11 C14 1.765(3) . ?
C14 C15 1.385(5) . ?
C14 C19 1.385(5) . ?
C15 C16 1.383(5) . ?
C16 C17 1.389(5) . ?
C17 C18 1.386(5) . ?
C17 C20 1.511(5) . ?
C18 C19 1.380(5) . ?
C21 C22 1.315(5) . ?
C21 Cl21 1.721(3) . ?
C23 C28 1.371(5) . ?
C23 C24 1.382(5) . ?
C24 C25 1.382(5) . ?
C25 C26 1.374(6) . ?
C26 C27 1.380(6) . ?
C27 C28 1.395(5) . ?
